data_7239850
loop_
_publ_author_name
'Abdallah, Ahmad'
'Puget, Marin'
'Daiguebonne, Carole'
'Suffren, Yan'
'Calvez, Guillaume'
'Bernot, Kevin'
'Guillou, Olivier'

_publ_section_title
;
 A new series of lanthanide-based complexes with a
 bis(hydroxy)benzoxaborolone ligand: synthesis, crystal structure, and
 magnetic and optical properties
;
_journal_issue 11
_journal_name_full CrystEngComm
_journal_page_first 2020
_journal_page_last 2030
_journal_paper_doi 10.1039/C9CE01592B
_journal_volume 22
_journal_year 2020
_chemical_absolute_configuration unk
_chemical_formula_sum 'C7 H6 B Na O5'
_chemical_formula_weight 203.92
_space_group_IT_number 19
_space_group_name_Hall 'P 2ac 2ab'
_space_group_name_H-M_alt 'P 21 21 21'
_symmetry_cell_setting orthorhombic
_symmetry_Int_Tables_number 19
_symmetry_space_group_name_Hall 'P 2ac 2ab'
_symmetry_space_group_name_H-M 'P 21 21 21'
_atom_sites_solution_hydrogens geom
_audit_conform_dict_location ftp://ftp.iucr.org/pub/cif_core.dic
_audit_conform_dict_name cif_core.dic
_audit_conform_dict_version 2.4.3
_audit_creation_date 2018-04-23T16:56:21-00:00
_audit_creation_method 'WinGX routine CIF_UPDATE'
_audit_update_record
;
2019-07-25 deposited with the CCDC.	2020-01-27 downloaded from the CCDC.
;
_cell_angle_alpha 90
_cell_angle_beta 90
_cell_angle_gamma 90
_cell_formula_units_Z 4
_cell_length_a 4.5881(13)
_cell_length_b 6.5905(16)
_cell_length_c 29.664(8)
_cell_measurement_reflns_used 2715
_cell_measurement_temperature 150(2)
_cell_measurement_theta_max 27.43
_cell_measurement_theta_min 2.75
_cell_measurement_wavelength 0.71073
_cell_volume 897.0(4)
_computing_cell_refinement 'APEX3 (Bruker, 2015); SAINT (Bruker, 2014)'
_computing_data_collection 'SAINT (Bruker, 2014)'
_computing_data_reduction 'SAINT (Bruker, 2014)'
_computing_molecular_graphics 'Ortep for Windows (Farrugia, 2012)'
_computing_publication_material 'WinGX publication routines (Farrugia, 2012)'
_computing_structure_refinement 'SHELXL-2017/1 (Sheldrick, 2017)'
_diffrn_ambient_temperature 150(2)
_diffrn_detector 'CCD plate'
_diffrn_measured_fraction_theta_full 0.996
_diffrn_measured_fraction_theta_max 0.99
_diffrn_measurement_device_type 'D8 VENTURE Bruker AXS'
_diffrn_measurement_method 'CCD rotation images, thick slices'
_diffrn_orient_matrix_UB_11 -0.04774
_diffrn_orient_matrix_UB_12 0.087696
_diffrn_orient_matrix_UB_13 -0.026501
_diffrn_orient_matrix_UB_21 0.097699
_diffrn_orient_matrix_UB_22 -0.099541
_diffrn_orient_matrix_UB_23 -0.02047
_diffrn_orient_matrix_UB_31 -0.188894
_diffrn_orient_matrix_UB_32 -0.073648
_diffrn_orient_matrix_UB_33 -0.00389
_diffrn_radiation_monochromator 'multilayer monochromator'
_diffrn_radiation_probe x-ray
_diffrn_radiation_type MoK\a
_diffrn_radiation_wavelength 0.71073
_diffrn_reflns_av_R_equivalents 0.0391
_diffrn_reflns_av_unetI/netI 0.0623
_diffrn_reflns_Laue_measured_fraction_full 0.996
_diffrn_reflns_Laue_measured_fraction_max 0.99
_diffrn_reflns_limit_h_max 5
_diffrn_reflns_limit_h_min -5
_diffrn_reflns_limit_k_max 8
_diffrn_reflns_limit_k_min -8
_diffrn_reflns_limit_l_max 37
_diffrn_reflns_limit_l_min 0
_diffrn_reflns_number 3153
_diffrn_reflns_point_group_measured_fraction_full 0.916
_diffrn_reflns_point_group_measured_fraction_max 0.906
_diffrn_reflns_reduction_process
;
        Scaled and merged with Sortav
        R.H. Blessing, (1987) Cryst. Rev. 1, 3-58
        R.H. Blessing, (1989) J. Appl. Cryst. 22, 396-397
;
_diffrn_reflns_theta_full 25.242
_diffrn_reflns_theta_max 27.482
_diffrn_reflns_theta_min 2.747
_diffrn_source 'Enraf Nonius FR590'
_diffrn_standards_number 0
_exptl_absorpt_coefficient_mu 0.165
_exptl_absorpt_correction_type none
_exptl_crystal_colour colourless
_exptl_crystal_density_diffrn 1.51
_exptl_crystal_density_method 'not measured'
_exptl_crystal_description board
_exptl_crystal_F_000 416
_exptl_crystal_size_max 0.700
_exptl_crystal_size_mid 0.110
_exptl_crystal_size_min 0.060
_refine_diff_density_max 0.616
_refine_diff_density_min -0.383
_refine_diff_density_rms 0.084
_refine_ls_abs_structure_details
;
 Flack x determined using 509 quotients [(I+)-(I-)]/[(I+)+(I-)]
 (Parsons, Flack and Wagner, Acta Cryst. B69 (2013) 249-259).
;
_refine_ls_abs_structure_Flack 0.0(4)
_refine_ls_extinction_method none
_refine_ls_goodness_of_fit_ref 1.022
_refine_ls_hydrogen_treatment constr
_refine_ls_matrix_type full
_refine_ls_number_constraints 0
_refine_ls_number_parameters 127
_refine_ls_number_reflns 1866
_refine_ls_number_restraints 0
_refine_ls_restrained_S_all 1.022
_refine_ls_R_factor_all 0.0539
_refine_ls_R_factor_gt 0.0487
_refine_ls_shift/su_max 0
_refine_ls_shift/su_mean 0
_refine_ls_structure_factor_coef Fsqd
_refine_ls_weighting_details 'w=1/[\s^2^(Fo^2^)+(0.0756P)^2^+0.9520P] where P=(Fo^2^+2Fc^2^)/3'
_refine_ls_weighting_scheme calc
_refine_ls_wR_factor_gt 0.1378
_refine_ls_wR_factor_ref 0.1404
_reflns_Friedel_coverage 0.501
_reflns_Friedel_fraction_full 0.787
_reflns_Friedel_fraction_max 0.774
_reflns_number_gt 1710
_reflns_number_total 1866
_reflns_threshold_expression 'I > 2\s(I)'
_cod_data_source_file c9ce01592b2.cif
_cod_data_source_block shelx_CCDC1
_cod_depositor_comments
;Adding full bibliography for 7239849--7239850.cif.

 Adding full bibliography for 7239849--7239850.cif.
;
_cod_database_code 7239850

loop_
_symmetry_equiv_pos_as_xyz
'x, y, z'
'-x+1/2, -y, z+1/2'
'-x, y+1/2, -z+1/2'
'x+1/2, -y+1/2, -z'

loop_
_atom_site_label
_atom_site_type_symbol
_atom_site_fract_x
_atom_site_fract_y
_atom_site_fract_z
_atom_site_U_iso_or_equiv
_atom_site_adp_type
_atom_site_occupancy
_atom_site_site_symmetry_order
_atom_site_calc_flag
_atom_site_refinement_flags_posn
_atom_site_refinement_flags_adp
Na01 Na 0.4431(4) 0.4974(2) 0.50234(4) 0.0142(3) Uani 1 1 d . .
O002 O 0.2047(6) 0.3962(4) 0.42760(7) 0.0108(5) Uani 1 1 d . .
O003 O 0.2697(6) 0.0264(4) 0.43377(8) 0.0134(6) Uani 1 1 d . .
O004 O 0.6495(6) 0.2389(4) 0.45662(8) 0.0121(6) Uani 1 1 d . .
O005 O 0.6817(6) 0.7451(4) 0.45955(9) 0.0162(6) Uani 1 1 d . .
O006 O 0.0607(7) 0.6686(4) 0.38770(8) 0.0179(6) Uani 1 1 d . .
C007 C 0.2051(8) 0.5131(5) 0.39085(11) 0.0127(7) Uani 1 1 d . .
C008 C 0.5266(9) 0.2478(5) 0.37078(11) 0.0131(7) Uani 1 1 d . .
C009 C 0.4025(9) 0.4265(6) 0.35587(11) 0.0146(8) Uani 1 1 d . .
C00A C 0.7082(10) 0.1426(6) 0.34128(12) 0.0202(9) Uani 1 1 d . .
H00A H 0.795705 0.018404 0.350307 0.024 Uiso 1 1 calc R U
C00B C 0.4489(10) 0.5090(7) 0.31326(12) 0.0234(8) Uani 1 1 d . .
H00B H 0.359834 0.632584 0.304223 0.028 Uiso 1 1 calc R U
C00C C 0.7606(11) 0.2216(7) 0.29815(14) 0.0268(10) Uani 1 1 d . .
H00C H 0.885784 0.150598 0.278102 0.032 Uiso 1 1 calc R U
C00D C 0.6334(10) 0.4004(8) 0.28439(13) 0.0261(10) Uani 1 1 d . .
H00D H 0.67123 0.450824 0.254962 0.031 Uiso 1 1 calc R U
B00E B 0.4277(10) 0.2106(6) 0.42267(12) 0.0098(7) Uani 1 1 d . .

loop_
_atom_site_aniso_label
_atom_site_aniso_U_11
_atom_site_aniso_U_22
_atom_site_aniso_U_33
_atom_site_aniso_U_23
_atom_site_aniso_U_13
_atom_site_aniso_U_12
Na01 0.0176(8) 0.0096(6) 0.0155(6) -0.0008(5) 0.0010(5) -0.0010(7)
O002 0.0100(13) 0.0102(11) 0.0123(11) 0.0002(9) 0.0003(9) 0.0015(11)
O003 0.0146(14) 0.0088(11) 0.0169(11) 0.0007(9) 0.0009(9) -0.0037(11)
O004 0.0116(14) 0.0115(12) 0.0131(11) 0.0000(9) 0.0003(10) 0.0005(11)
O005 0.0187(15) 0.0096(12) 0.0202(12) 0.0003(9) 0.0003(11) -0.0006(12)
O006 0.0233(15) 0.0107(12) 0.0198(12) -0.0002(9) -0.0037(12) 0.0048(12)
C007 0.0121(17) 0.0121(14) 0.0138(14) -0.0011(13) -0.0039(13) -0.0049(17)
C008 0.0120(18) 0.0139(17) 0.0135(15) -0.0025(12) -0.0011(13) -0.0022(16)
C009 0.015(2) 0.0165(17) 0.0128(15) -0.0006(13) 0.0001(13) -0.0039(15)
C00A 0.018(2) 0.0270(19) 0.0155(17) -0.0050(14) 0.0013(15) 0.0033(19)
C00B 0.028(2) 0.0246(19) 0.0173(16) 0.0062(15) 0.0019(15) -0.001(2)
C00C 0.023(2) 0.038(2) 0.0192(19) -0.0072(17) 0.0049(16) 0.001(2)
C00D 0.023(3) 0.042(3) 0.0137(17) 0.0042(16) 0.0053(15) -0.002(2)
B00E 0.0090(18) 0.0077(15) 0.0128(16) 0.0002(12) -0.0013(14) 0.0014(16)

loop_
_atom_type_symbol
_atom_type_description
_atom_type_scat_dispersion_real
_atom_type_scat_dispersion_imag
_atom_type_scat_source
C C 0.0033 0.0016 'International Tables Vol C Tables 4.2.6.8 and 6.1.1.4'
H H 0 0 'International Tables Vol C Tables 4.2.6.8 and 6.1.1.4'
B B 0.0013 0.0007 'International Tables Vol C Tables 4.2.6.8 and 6.1.1.4'
Na Na 0.0362 0.0249 'International Tables Vol C Tables 4.2.6.8 and 6.1.1.4'
O O 0.0106 0.006 'International Tables Vol C Tables 4.2.6.8 and 6.1.1.4'

loop_
_geom_angle_atom_site_label_1
_geom_angle_atom_site_label_2
_geom_angle_atom_site_label_3
_geom_angle
_geom_angle_site_symmetry_1
_geom_angle_site_symmetry_3
O005 Na01 O005 89.76(8) . 4_466
O005 Na01 O004 90.24(10) . .
O005 Na01 O004 171.81(11) 4_466 .
O005 Na01 O004 173.61(12) . 4_456
O005 Na01 O004 86.47(10) 4_466 4_456
O004 Na01 O004 92.77(8) . 4_456
O005 Na01 O003 100.38(11) . 4_556
O005 Na01 O003 89.20(10) 4_466 4_556
O004 Na01 O003 98.85(10) . 4_556
O004 Na01 O003 84.73(9) 4_456 4_556
O005 Na01 O002 84.94(9) . .
O005 Na01 O002 112.58(11) 4_466 .
O004 Na01 O002 59.27(9) . .
O004 Na01 O002 91.75(10) 4_456 .
O003 Na01 O002 157.73(10) 4_556 .
O005 Na01 B00E 91.32(11) . .
O005 Na01 B00E 144.01(13) 4_466 .
O004 Na01 B00E 27.80(10) . .
O004 Na01 B00E 88.72(10) 4_456 .
O003 Na01 B00E 125.83(11) 4_556 .
O002 Na01 B00E 31.94(10) . .
O005 Na01 Na01 145.13(9) . 4_456
O005 Na01 Na01 108.15(8) 4_466 4_456
O004 Na01 Na01 67.86(8) . 4_456
O004 Na01 Na01 33.04(6) 4_456 4_456
O003 Na01 Na01 109.29(8) 4_556 4_456
O002 Na01 Na01 60.75(6) . 4_456
B00E Na01 Na01 56.56(9) . 4_456
O005 Na01 Na01 106.40(8) . 4_556
O005 Na01 Na01 153.45(9) 4_466 4_556
O004 Na01 Na01 33.32(6) . 4_556
O004 Na01 Na01 79.02(8) 4_456 4_556
O003 Na01 Na01 67.58(6) 4_556 4_556
O002 Na01 Na01 90.16(8) . 4_556
B00E Na01 Na01 58.39(9) . 4_556
Na01 Na01 Na01 70.21(5) 4_456 4_556
O005 Na01 Na01 70.87(9) . 4_466
O005 Na01 Na01 30.52(7) 4_466 4_466
O004 Na01 Na01 142.84(8) . 4_466
O004 Na01 Na01 103.53(7) 4_456 4_466
O003 Na01 Na01 115.53(8) 4_556 4_466
O002 Na01 Na01 86.69(7) . 4_466
B00E Na01 Na01 118.28(9) . 4_466
Na01 Na01 Na01 110.21(2) 4_456 4_466
Na01 Na01 Na01 175.99(7) 4_556 4_466
O005 Na01 Na01 30.89(7) . 4_566
O005 Na01 Na01 73.35(9) 4_466 4_566
O004 Na01 Na01 110.16(8) . 4_566
O004 Na01 Na01 150.76(9) 4_456 4_566
O003 Na01 Na01 74.29(7) 4_556 4_566
O002 Na01 Na01 115.26(8) . 4_566
B00E Na01 Na01 120.02(9) . 4_566
Na01 Na01 Na01 175.99(7) 4_456 4_566
Na01 Na01 Na01 110.21(2) 4_556 4_566
Na01 Na01 Na01 69.08(5) 4_466 4_566
C007 O002 B00E 111.4(3) . .
C007 O002 Na01 123.8(2) . .
B00E O002 Na01 90.29(17) . .
B00E O003 Na01 122.7(2) . 4_456
B00E O004 Na01 102.1(2) . .
B00E O004 Na01 131.9(2) . 4_556
Na01 O004 Na01 113.64(10) . 4_556
Na01 O005 Na01 118.59(11) . 4_566
O006 C007 O002 123.0(3) . .
O006 C007 C009 126.6(3) . .
O002 C007 C009 110.4(3) . .
C009 C008 C00A 118.0(3) . .
C009 C008 B00E 108.5(3) . .
C00A C008 B00E 133.4(3) . .
C008 C009 C00B 124.1(4) . .
C008 C009 C007 110.7(3) . .
C00B C009 C007 125.1(4) . .
C008 C00A C00C 119.4(4) . .
C008 C00A H00A 120.3 . .
C00C C00A H00A 120.3 . .
C009 C00B C00D 116.6(4) . .
C009 C00B H00B 121.7 . .
C00D C00B H00B 121.7 . .
C00D C00C C00A 121.0(4) . .
C00D C00C H00C 119.5 . .
C00A C00C H00C 119.5 . .
C00C C00D C00B 120.8(4) . .
C00C C00D H00D 119.6 . .
C00B C00D H00D 119.6 . .
O004 B00E O003 107.6(3) . .
O004 B00E O002 106.7(3) . .
O003 B00E O002 107.4(3) . .
O004 B00E C008 116.4(3) . .
O003 B00E C008 118.8(3) . .
O002 B00E C008 98.6(3) . .
O004 B00E Na01 50.08(16) . .
O003 B00E Na01 110.9(2) . .
O002 B00E Na01 57.77(14) . .
C008 B00E Na01 129.7(2) . .

loop_
_geom_bond_atom_site_label_1
_geom_bond_atom_site_label_2
_geom_bond_distance
_geom_bond_site_symmetry_2
Na01 O005 2.340(3) .
Na01 O005 2.366(3) 4_466
Na01 O004 2.374(3) .
Na01 O004 2.392(3) 4_456
Na01 O003 2.421(3) 4_556
Na01 O002 2.561(3) .
Na01 B00E 3.027(4) .
Na01 Na01 3.989(2) 4_456
Na01 Na01 3.989(2) 4_556
Na01 Na01 4.046(2) 4_466
Na01 Na01 4.046(2) 4_566
O002 C007 1.335(4) .
O002 B00E 1.602(5) .
O003 B00E 1.452(5) .
O004 B00E 1.444(5) .
O006 C007 1.224(5) .
C007 C009 1.491(5) .
C008 C009 1.381(5) .
C008 C00A 1.393(5) .
C008 B00E 1.623(5) .
C009 C00B 1.392(5) .
C00A C00C 1.402(6) .
C00A H00A 0.95 .
C00B C00D 1.401(6) .
C00B H00B 0.95 .
C00C C00D 1.377(7) .
C00C H00C 0.95 .
C00D H00D 0.95 .
